data_1011225
loop_
_publ_author_name
'Ketelaar, J A A'

_publ_section_title
;
Kristalstructuur en colloidchemische Eigenschappen van Vanadiumpentoxyd
;
_journal_coden_ASTM CHWEAP
_journal_name_full 'Chemisch Weekblad'
_journal_page_first 51
_journal_page_last 57
_journal_volume 33
_journal_year 1936
_chemical_compound_source 'synthetic from melt'
_chemical_formula_structural 'V2 O5'
_chemical_formula_sum 'O5 V2'
_chemical_name_mineral Shcherbianite
_chemical_name_systematic 'Vanadium oxide'
_space_group_IT_number 31
_symmetry_cell_setting orthorhombic
_symmetry_Int_Tables_number 31
_symmetry_space_group_name_Hall 'P 2ac -2'
_symmetry_space_group_name_H-M 'P m n 21'
_cell_angle_alpha 90
_cell_angle_beta 90
_cell_angle_gamma 90
_cell_formula_units_Z 2
_cell_length_a 11.48(1)
_cell_length_b 4.36(5)
_cell_length_c 3.555(5)
_cell_volume 177.9
_exptl_crystal_density_meas 3.33
_cod_database_code 1011225

loop_
_symmetry_equiv_pos_as_xyz
x,y,z
-x,y,z
1/2-x,-y,1/2+z
1/2+x,-y,1/2+z

loop_
_atom_site_label
_atom_site_type_symbol
_atom_site_symmetry_multiplicity
_atom_site_Wyckoff_symbol
_atom_site_fract_x
_atom_site_fract_y
_atom_site_fract_z
_atom_site_occupancy
_atom_site_attached_hydrogens
_atom_site_calc_flag
V1 V5+ 4 b 0.146 0.09 0. 1. 0 d
O1 O2- 4 b 0.155 0.45 0.92 1. 0 d
O2 O2- 2 a 0.5 -0.17 0.61 1. 0 d
O3 O2- 4 b 0.195 0.04 0.46 1. 0 d

loop_
_atom_type_symbol
_atom_type_oxidation_number
V5+ 5.000
O2- -2.000
